data_7003624
loop_
_publ_author_name
'Song, Yu-Fei'
'Berry, John F.'
'Weyherm\"uller, Thomas'
'Bill, Eckhard'

_publ_section_title
;
 Bond distances are not always what they appear to be: discovery and
 un-discovery of the longest Cr(v)&#xE002;N triple bond
;
_journal_issue 14
_journal_name_full 'Dalton Transactions'
_journal_page_first 1864
_journal_page_last 1871
_journal_paper_doi 10.1039/b717618j
_journal_year 2008
_chemical_formula_moiety '[C13 H23 Cr N6 O4], 0.5 (H2 O)'
_chemical_formula_sum 'C13 H24 Cr N6 O4.5'
_chemical_formula_weight 388.38
_chemical_name_common 'L2CrN3, 0.5(H2O)'
_chemical_name_systematic
;
?
;
_space_group_IT_number 14
_symmetry_cell_setting monoclinic
_symmetry_space_group_name_Hall '-P 2yn'
_symmetry_space_group_name_H-M 'P 1 21/n 1'
_atom_sites_solution_hydrogens geom
_atom_sites_solution_primary direct
_atom_sites_solution_secondary difmap
_audit_creation_method SHELXL-97
_cell_angle_alpha 90.00
_cell_angle_beta 96.459(5)
_cell_angle_gamma 90.00
_cell_formula_units_Z 8
_cell_length_a 7.2406(2)
_cell_length_b 27.785(2)
_cell_length_c 16.5271(6)
_cell_measurement_reflns_used 42831
_cell_measurement_temperature 100(2)
_cell_measurement_theta_max 30.00
_cell_measurement_theta_min 3.18
_cell_volume 3303.8(3)
_computing_cell_refinement 'Nonius Collect Software'
_computing_data_collection 'Nonius Collect Software'
_computing_data_reduction 'Nonius Collect Software'
_computing_structure_refinement 'SHELXL-97 (Sheldrick, 1997)'
_computing_structure_solution 'SHELXS-97 (Sheldrick, 1990)'
_diffrn_ambient_temperature 100(2)
_diffrn_measured_fraction_theta_full 0.993
_diffrn_measured_fraction_theta_max 0.993
_diffrn_measurement_device_type 'Nonius Kappa-CCD'
_diffrn_radiation_monochromator graphite
_diffrn_radiation_source 'rotating anode, 50 kV, 80 mA'
_diffrn_radiation_type MoK\a
_diffrn_radiation_wavelength 0.71073
_diffrn_reflns_av_R_equivalents 0.0820
_diffrn_reflns_av_sigmaI/netI 0.0660
_diffrn_reflns_limit_h_max 10
_diffrn_reflns_limit_h_min -9
_diffrn_reflns_limit_k_max 39
_diffrn_reflns_limit_k_min -39
_diffrn_reflns_limit_l_max 23
_diffrn_reflns_limit_l_min -23
_diffrn_reflns_number 42349
_diffrn_reflns_theta_full 30.00
_diffrn_reflns_theta_max 30.00
_diffrn_reflns_theta_min 3.18
_exptl_absorpt_coefficient_mu 0.728
_exptl_absorpt_correction_T_max 0.9724
_exptl_absorpt_correction_T_min 0.8978
_exptl_absorpt_correction_type gaussian
_exptl_crystal_colour violet
_exptl_crystal_density_diffrn 1.562
_exptl_crystal_density_method 'not measured'
_exptl_crystal_description 'transparent needle'
_exptl_crystal_F_000 1632
_exptl_crystal_size_max 0.40
_exptl_crystal_size_mid 0.05
_exptl_crystal_size_min 0.04
_refine_diff_density_max 0.476
_refine_diff_density_min -0.451
_refine_diff_density_rms 0.084
_refine_ls_extinction_method none
_refine_ls_goodness_of_fit_ref 1.052
_refine_ls_hydrogen_treatment mixed
_refine_ls_matrix_type full
_refine_ls_number_parameters 452
_refine_ls_number_reflns 9578
_refine_ls_number_restraints 1
_refine_ls_restrained_S_all 1.052
_refine_ls_R_factor_all 0.0843
_refine_ls_R_factor_gt 0.0521
_refine_ls_shift/su_max 0.001
_refine_ls_shift/su_mean 0.000
_refine_ls_structure_factor_coef Fsqd
_refine_ls_weighting_details 'calc w=1/[\s^2^(Fo^2^)+(0.0296P)^2^+4.4178P] where P=(Fo^2^+2Fc^2^)/3'
_refine_ls_weighting_scheme calc
_refine_ls_wR_factor_gt 0.0962
_refine_ls_wR_factor_ref 0.1077
_reflns_number_gt 6987
_reflns_number_total 9578
_reflns_threshold_expression >2sigma(I)
_cod_data_source_file b717618j.txt
_cod_data_source_block Cpd5
_cod_depositor_comments
;
The following automatic conversions were performed:
'_symmetry_cell_setting' value 'Monoclinic' changed to 'monoclinic'
according to '/home/saulius/struct/CIF-dictionaries/cif_core.dic'
dictionary named 'cif_core.dic' version 2.4.1 from
2010-06-29.

'_exptl_absorpt_correction_type' value 'Gaussian' changed to
'gaussian' according to
'/home/saulius/struct/CIF-dictionaries/cif_core.dic' dictionary named
'cif_core.dic' version 2.4.1 from 2010-06-29.

Automatic conversion script
Id: cif_fix_enum 1527 2010-12-29 10:47:43Z saulius 
;
_cod_original_sg_symbol_H-M P2(1)/n
_cod_database_code 7003624

loop_
_symmetry_equiv_pos_as_xyz
'x, y, z'
'-x+1/2, y+1/2, -z+1/2'
'-x, -y, -z'
'x-1/2, -y-1/2, z-1/2'

loop_
_atom_site_label
_atom_site_type_symbol
_atom_site_fract_x
_atom_site_fract_y
_atom_site_fract_z
_atom_site_U_iso_or_equiv
_atom_site_adp_type
_atom_site_occupancy
_atom_site_symmetry_multiplicity
_atom_site_calc_flag
_atom_site_refinement_flags
_atom_site_disorder_assembly
_atom_site_disorder_group
Cr1 Cr 0.89738(5) 0.016483(13) 0.24048(2) 0.01077(8) Uani 1 1 d . . .
N1 N 0.6635(3) 0.01715(7) 0.30744(11) 0.0127(4) Uani 1 1 d . . .
C2 C 0.4955(3) 0.02667(9) 0.24564(15) 0.0163(5) Uani 1 1 d . . .
H2A H 0.4056 0.0470 0.2711 0.020 Uiso 1 1 calc R . .
H2B H 0.4339 -0.0043 0.2299 0.020 Uiso 1 1 calc R . .
C3 C 0.5489(3) 0.05180(9) 0.16961(15) 0.0172(5) Uani 1 1 d . . .
H3A H 0.4407 0.0527 0.1273 0.021 Uiso 1 1 calc R . .
H3B H 0.5875 0.0853 0.1829 0.021 Uiso 1 1 calc R . .
N4 N 0.7055(3) 0.02494(7) 0.13849(12) 0.0143(4) Uani 1 1 d . . .
C5 C 0.6422(3) -0.02367(9) 0.10435(14) 0.0158(5) Uani 1 1 d . . .
H5A H 0.6291 -0.0224 0.0441 0.019 Uiso 1 1 calc R . .
H5B H 0.5191 -0.0315 0.1216 0.019 Uiso 1 1 calc R . .
C6 C 0.7811(3) -0.06260(9) 0.13406(14) 0.0148(5) Uani 1 1 d . . .
H6A H 0.7239 -0.0947 0.1243 0.018 Uiso 1 1 calc R . .
H6B H 0.8914 -0.0606 0.1038 0.018 Uiso 1 1 calc R . .
N7 N 0.8380(3) -0.05577(7) 0.22277(11) 0.0122(4) Uani 1 1 d . . .
C8 C 0.6821(3) -0.06941(8) 0.27156(14) 0.0130(4) Uani 1 1 d . . .
H8A H 0.7066 -0.1018 0.2955 0.016 Uiso 1 1 calc R . .
H8B H 0.5642 -0.0710 0.2350 0.016 Uiso 1 1 calc R . .
C9 C 0.6618(3) -0.03363(8) 0.33905(14) 0.0140(4) Uani 1 1 d . . .
H9A H 0.5436 -0.0396 0.3622 0.017 Uiso 1 1 calc R . .
H9B H 0.7651 -0.0380 0.3830 0.017 Uiso 1 1 calc R . .
C10 C 0.6642(3) 0.05342(9) 0.37666(15) 0.0173(5) Uani 1 1 d . . .
H10 H 0.6661 0.0862 0.3518 0.021 Uiso 1 1 calc R . .
C11 C 0.4886(4) 0.05056(11) 0.42097(17) 0.0253(6) Uani 1 1 d . . .
H11A H 0.3851 0.0664 0.3880 0.038 Uiso 1 1 calc R . .
H11B H 0.5118 0.0667 0.4739 0.038 Uiso 1 1 calc R . .
H11C H 0.4572 0.0167 0.4292 0.038 Uiso 1 1 calc R . .
C12 C 0.8376(4) 0.04938(10) 0.43830(16) 0.0240(6) Uani 1 1 d . . .
H12A H 0.8305 0.0199 0.4704 0.036 Uiso 1 1 calc R . .
H12B H 0.8449 0.0774 0.4746 0.036 Uiso 1 1 calc R . .
H12C H 0.9485 0.0483 0.4094 0.036 Uiso 1 1 calc R . .
C13 C 0.8075(3) 0.05213(9) 0.07999(15) 0.0179(5) Uani 1 1 d . . .
H13A H 0.7957 0.0871 0.0897 0.022 Uiso 1 1 calc R . .
H13B H 0.7524 0.0452 0.0236 0.022 Uiso 1 1 calc R . .
C14 C 1.0133(3) 0.03793(8) 0.09003(14) 0.0145(4) Uani 1 1 d . . .
O15 O 1.1119(2) 0.04913(7) 0.03763(10) 0.0199(4) Uani 1 1 d . . .
O16 O 1.0713(2) 0.01542(6) 0.15744(10) 0.0156(3) Uani 1 1 d . . .
C17 C 1.0148(3) -0.08127(9) 0.25123(15) 0.0152(5) Uani 1 1 d . . .
H17A H 1.0908 -0.0846 0.2053 0.018 Uiso 1 1 calc R . .
H17B H 0.9864 -0.1140 0.2702 0.018 Uiso 1 1 calc R . .
C18 C 1.1251(3) -0.05347(9) 0.32074(14) 0.0151(5) Uani 1 1 d . . .
O19 O 1.2487(2) -0.07385(7) 0.36443(11) 0.0190(4) Uani 1 1 d . . .
O20 O 1.0827(2) -0.00822(6) 0.32518(10) 0.0150(3) Uani 1 1 d . . .
N31 N 0.9377(3) 0.08788(8) 0.25791(14) 0.0190(4) Uani 1 1 d . . .
N32 N 1.0825(3) 0.10843(7) 0.25484(13) 0.0161(4) Uani 1 1 d . . .
N33 N 1.2176(3) 0.13041(8) 0.25250(15) 0.0259(5) Uani 1 1 d . . .
Cr2 Cr 0.75563(5) 0.237146(14) 0.51801(2) 0.01336(9) Uani 1 1 d . . .
N41 N 0.6360(3) 0.23490(8) 0.39417(12) 0.0165(4) Uani 1 1 d . . .
C42 C 0.6104(3) 0.28708(9) 0.37244(16) 0.0194(5) Uani 1 1 d . . .
H42A H 0.5293 0.2901 0.3203 0.023 Uiso 1 1 calc R . .
H42B H 0.7324 0.3016 0.3652 0.023 Uiso 1 1 calc R . .
C43 C 0.5236(3) 0.31390(9) 0.43893(16) 0.0193(5) Uani 1 1 d . . .
H43A H 0.5337 0.3490 0.4297 0.023 Uiso 1 1 calc R . .
H43B H 0.3899 0.3057 0.4356 0.023 Uiso 1 1 calc R . .
N44 N 0.6150(3) 0.30191(7) 0.52260(13) 0.0162(4) Uani 1 1 d . . .
C45 C 0.4733(3) 0.29444(9) 0.58093(16) 0.0195(5) Uani 1 1 d . . .
H45A H 0.3825 0.3212 0.5763 0.023 Uiso 1 1 calc R . .
H45B H 0.5349 0.2936 0.6375 0.023 Uiso 1 1 calc R . .
C46 C 0.3741(3) 0.24680(9) 0.56026(16) 0.0185(5) Uani 1 1 d . . .
H46A H 0.3045 0.2372 0.6059 0.022 Uiso 1 1 calc R . .
H46B H 0.2835 0.2511 0.5113 0.022 Uiso 1 1 calc R . .
N47 N 0.5089(3) 0.20758(7) 0.54468(12) 0.0154(4) Uani 1 1 d . . .
C48 C 0.4445(3) 0.17909(10) 0.47040(15) 0.0196(5) Uani 1 1 d . . .
H48A H 0.3163 0.1675 0.4737 0.023 Uiso 1 1 calc R . .
H48B H 0.5260 0.1507 0.4670 0.023 Uiso 1 1 calc R . .
C49 C 0.4489(3) 0.21006(10) 0.39509(15) 0.0188(5) Uani 1 1 d . . .
H49A H 0.3497 0.2347 0.3935 0.023 Uiso 1 1 calc R . .
H49B H 0.4240 0.1897 0.3459 0.023 Uiso 1 1 calc R . .
C50 C 0.7447(3) 0.20799(10) 0.33433(15) 0.0199(5) Uani 1 1 d . . .
H50 H 0.7501 0.1734 0.3513 0.024 Uiso 1 1 calc R . .
C51 C 0.9449(4) 0.22574(11) 0.33694(18) 0.0265(6) Uani 1 1 d . . .
H51A H 0.9455 0.2586 0.3155 0.040 Uiso 1 1 calc R . .
H51B H 1.0140 0.2046 0.3037 0.040 Uiso 1 1 calc R . .
H51C H 1.0037 0.2254 0.3933 0.040 Uiso 1 1 calc R . .
C52 C 0.6519(4) 0.20967(12) 0.24647(17) 0.0309(7) Uani 1 1 d . . .
H52A H 0.5226 0.1989 0.2448 0.046 Uiso 1 1 calc R . .
H52B H 0.7188 0.1884 0.2124 0.046 Uiso 1 1 calc R . .
H52C H 0.6548 0.2427 0.2259 0.046 Uiso 1 1 calc R . .
C53 C 0.7597(3) 0.33777(9) 0.55227(16) 0.0194(5) Uani 1 1 d . . .
H53A H 0.7759 0.3380 0.6126 0.023 Uiso 1 1 calc R . .
H53B H 0.7196 0.3703 0.5332 0.023 Uiso 1 1 calc R . .
C54 C 0.9445(3) 0.32523(9) 0.52075(15) 0.0181(5) Uani 1 1 d . . .
O55 O 1.0629(3) 0.35632(7) 0.51617(12) 0.0252(4) Uani 1 1 d . . .
O56 O 0.9635(2) 0.28025(6) 0.50231(11) 0.0176(4) Uani 1 1 d . . .
C57 C 0.5612(4) 0.17818(9) 0.61933(16) 0.0199(5) Uani 1 1 d . . .
H57A H 0.6073 0.1463 0.6040 0.024 Uiso 1 1 calc R . .
H57B H 0.4510 0.1732 0.6488 0.024 Uiso 1 1 calc R . .
C58 C 0.7125(3) 0.20444(9) 0.67421(16) 0.0192(5) Uani 1 1 d . . .
O59 O 0.7375(3) 0.19561(7) 0.74726(11) 0.0261(4) Uani 1 1 d . . .
O60 O 0.8099(2) 0.23485(6) 0.63703(11) 0.0189(4) Uani 1 1 d . . .
N71 N 0.8779(3) 0.17421(8) 0.50461(14) 0.0225(5) Uani 1 1 d . . .
N72 N 1.0033(3) 0.15763(8) 0.54944(14) 0.0196(4) Uani 1 1 d . . .
N73 N 1.1243(3) 0.14014(10) 0.58915(17) 0.0353(6) Uani 1 1 d . . .
O80 O 1.1467(3) 0.38030(8) 0.35557(13) 0.0335(5) Uani 1 1 d D . .
H80A H 1.128(5) 0.3675(14) 0.4013(17) 0.050 Uiso 1 1 d D . .
H80B H 1.121(5) 0.3547(11) 0.327(2) 0.050 Uiso 1 1 d D . .

loop_
_atom_site_aniso_label
_atom_site_aniso_U_11
_atom_site_aniso_U_22
_atom_site_aniso_U_33
_atom_site_aniso_U_23
_atom_site_aniso_U_13
_atom_site_aniso_U_12
Cr1 0.01021(17) 0.00911(16) 0.01292(17) 0.00062(14) 0.00100(13) -0.00055(13)
N1 0.0123(9) 0.0130(9) 0.0125(9) 0.0001(7) 0.0005(7) 0.0006(7)
C2 0.0124(11) 0.0197(12) 0.0166(11) 0.0009(9) 0.0006(9) 0.0022(9)
C3 0.0142(11) 0.0173(12) 0.0199(12) 0.0048(9) 0.0008(9) 0.0043(9)
N4 0.0140(9) 0.0137(10) 0.0154(9) 0.0036(7) 0.0017(7) 0.0012(7)
C5 0.0146(11) 0.0177(12) 0.0146(11) 0.0006(9) -0.0006(9) -0.0016(9)
C6 0.0192(11) 0.0141(11) 0.0109(10) -0.0013(8) 0.0013(9) -0.0011(9)
N7 0.0132(9) 0.0112(9) 0.0121(9) -0.0002(7) 0.0006(7) -0.0015(7)
C8 0.0136(10) 0.0127(10) 0.0129(10) 0.0019(8) 0.0027(8) -0.0035(8)
C9 0.0157(11) 0.0132(11) 0.0131(11) 0.0020(9) 0.0019(9) -0.0016(9)
C10 0.0204(12) 0.0134(11) 0.0184(12) -0.0019(9) 0.0034(9) 0.0006(9)
C11 0.0274(14) 0.0253(14) 0.0249(14) -0.0047(11) 0.0101(11) 0.0009(11)
C12 0.0273(14) 0.0249(14) 0.0194(12) -0.0084(11) 0.0014(10) -0.0020(11)
C13 0.0167(11) 0.0204(12) 0.0167(12) 0.0070(10) 0.0020(9) 0.0004(9)
C14 0.0182(11) 0.0100(10) 0.0153(11) -0.0008(9) 0.0015(9) -0.0037(9)
O15 0.0231(9) 0.0214(9) 0.0160(8) 0.0012(7) 0.0056(7) -0.0054(7)
O16 0.0141(8) 0.0163(8) 0.0167(8) 0.0034(7) 0.0028(6) 0.0004(7)
C17 0.0151(11) 0.0127(11) 0.0181(11) 0.0011(9) 0.0032(9) 0.0017(9)
C18 0.0137(11) 0.0169(11) 0.0151(11) 0.0028(9) 0.0041(9) -0.0016(9)
O19 0.0145(8) 0.0210(9) 0.0203(9) 0.0049(7) -0.0025(7) 0.0027(7)
O20 0.0128(8) 0.0161(8) 0.0151(8) 0.0002(7) -0.0021(6) -0.0003(6)
N31 0.0179(10) 0.0114(9) 0.0280(12) -0.0005(8) 0.0046(9) -0.0024(8)
N32 0.0195(10) 0.0102(9) 0.0185(10) -0.0014(8) 0.0019(8) 0.0023(8)
N33 0.0225(11) 0.0198(12) 0.0367(14) -0.0035(10) 0.0082(10) -0.0061(9)
Cr2 0.01060(17) 0.01075(17) 0.01797(19) 0.00053(15) -0.00165(14) 0.00099(14)
N41 0.0115(9) 0.0190(10) 0.0186(10) 0.0023(8) -0.0003(8) -0.0007(8)
C42 0.0163(11) 0.0198(13) 0.0216(13) 0.0078(10) 0.0004(9) 0.0007(10)
C43 0.0152(11) 0.0174(12) 0.0252(13) 0.0100(10) 0.0019(10) 0.0046(9)
N44 0.0140(9) 0.0139(10) 0.0211(10) 0.0038(8) 0.0039(8) 0.0016(8)
C45 0.0182(12) 0.0168(12) 0.0247(13) 0.0011(10) 0.0071(10) 0.0032(10)
C46 0.0155(11) 0.0184(12) 0.0222(13) 0.0046(10) 0.0045(9) 0.0021(9)
N47 0.0148(9) 0.0135(10) 0.0173(10) 0.0027(8) -0.0010(8) -0.0012(8)
C48 0.0158(11) 0.0217(13) 0.0206(12) -0.0001(10) -0.0007(9) -0.0053(10)
C49 0.0131(11) 0.0236(13) 0.0187(12) 0.0010(10) -0.0028(9) -0.0045(10)
C50 0.0180(12) 0.0222(13) 0.0198(12) -0.0016(10) 0.0032(10) -0.0003(10)
C51 0.0180(12) 0.0305(15) 0.0321(15) -0.0087(12) 0.0072(11) -0.0008(11)
C52 0.0279(15) 0.0460(19) 0.0186(13) 0.0001(13) 0.0016(11) -0.0022(13)
C53 0.0218(12) 0.0116(11) 0.0252(13) -0.0020(10) 0.0044(10) -0.0001(9)
C54 0.0184(12) 0.0180(12) 0.0174(12) -0.0024(9) 0.0005(9) -0.0020(10)
O55 0.0241(10) 0.0229(10) 0.0295(10) -0.0061(8) 0.0076(8) -0.0098(8)
O56 0.0113(8) 0.0160(8) 0.0256(9) -0.0036(7) 0.0022(7) -0.0006(7)
C57 0.0223(12) 0.0167(12) 0.0198(12) 0.0061(10) -0.0022(10) 0.0000(10)
C58 0.0208(12) 0.0159(12) 0.0199(12) 0.0020(10) -0.0021(10) 0.0044(10)
O59 0.0305(10) 0.0286(11) 0.0177(9) 0.0036(8) -0.0037(8) 0.0034(8)
O60 0.0185(8) 0.0171(9) 0.0197(9) -0.0008(7) -0.0039(7) -0.0011(7)
N71 0.0245(11) 0.0162(11) 0.0245(11) -0.0023(9) -0.0077(9) 0.0077(9)
N72 0.0169(10) 0.0172(10) 0.0255(11) 0.0059(9) 0.0054(9) -0.0005(8)
N73 0.0205(12) 0.0431(16) 0.0412(15) 0.0235(13) -0.0018(11) 0.0038(11)
O80 0.0409(12) 0.0325(12) 0.0279(11) 0.0097(9) 0.0072(10) 0.0141(10)

loop_
_atom_type_symbol
_atom_type_description
_atom_type_scat_dispersion_real
_atom_type_scat_dispersion_imag
_atom_type_scat_source
C C 0.0033 0.0016 'International Tables Vol C Tables 4.2.6.8 and 6.1.1.4'
H H 0.0000 0.0000 'International Tables Vol C Tables 4.2.6.8 and 6.1.1.4'
N N 0.0061 0.0033 'International Tables Vol C Tables 4.2.6.8 and 6.1.1.4'
O O 0.0106 0.0060 'International Tables Vol C Tables 4.2.6.8 and 6.1.1.4'
Cr Cr 0.3209 0.6236 'International Tables Vol C Tables 4.2.6.8 and 6.1.1.4'

loop_
_geom_angle_atom_site_label_1
_geom_angle_atom_site_label_2
_geom_angle_atom_site_label_3
_geom_angle
_geom_angle_site_symmetry_1
_geom_angle_site_symmetry_3
_geom_angle_publ_flag
O20 Cr1 O16 93.03(7) . . ?
O20 Cr1 N31 99.57(8) . . ?
O16 Cr1 N31 91.18(8) . . ?
O20 Cr1 N7 82.84(7) . . ?
O16 Cr1 N7 91.49(7) . . ?
N31 Cr1 N7 176.30(8) . . ?
O20 Cr1 N4 165.16(8) . . ?
O16 Cr1 N4 81.79(7) . . ?
N31 Cr1 N4 94.45(8) . . ?
N7 Cr1 N4 83.41(8) . . ?
O20 Cr1 N1 98.83(7) . . ?
O16 Cr1 N1 167.19(7) . . ?
N31 Cr1 N1 91.61(8) . . ?
N7 Cr1 N1 85.23(8) . . ?
N4 Cr1 N1 85.52(7) . . ?
C9 N1 C2 111.05(18) . . ?
C9 N1 C10 111.02(18) . . ?
C2 N1 C10 108.91(18) . . ?
C9 N1 Cr1 102.17(13) . . ?
C2 N1 Cr1 106.01(13) . . ?
C10 N1 Cr1 117.45(14) . . ?
N1 C2 C3 112.05(19) . . ?
N4 C3 C2 109.09(19) . . ?
C13 N4 C3 114.90(19) . . ?
C13 N4 C5 111.26(19) . . ?
C3 N4 C5 111.30(18) . . ?
C13 N4 Cr1 104.47(14) . . ?
C3 N4 Cr1 103.97(14) . . ?
C5 N4 Cr1 110.42(14) . . ?
N4 C5 C6 110.63(18) . . ?
N7 C6 C5 109.07(19) . . ?
C6 N7 C17 112.46(18) . . ?
C6 N7 C8 110.70(17) . . ?
C17 N7 C8 112.30(18) . . ?
C6 N7 Cr1 107.05(14) . . ?
C17 N7 Cr1 105.01(14) . . ?
C8 N7 Cr1 108.96(14) . . ?
N7 C8 C9 111.69(18) . . ?
N1 C9 C8 110.77(18) . . ?
N1 C10 C12 112.6(2) . . ?
N1 C10 C11 112.9(2) . . ?
C12 C10 C11 109.8(2) . . ?
N4 C13 C14 110.29(19) . . ?
O15 C14 O16 124.7(2) . . ?
O15 C14 C13 119.7(2) . . ?
O16 C14 C13 115.5(2) . . ?
C14 O16 Cr1 114.81(15) . . ?
N7 C17 C18 110.69(19) . . ?
O19 C18 O20 125.2(2) . . ?
O19 C18 C17 119.6(2) . . ?
O20 C18 C17 115.1(2) . . ?
C18 O20 Cr1 116.63(15) . . ?
N32 N31 Cr1 125.04(17) . . ?
N33 N32 N31 176.6(3) . . ?
O60 Cr2 O56 94.72(7) . . ?
O60 Cr2 N71 92.39(8) . . ?
O56 Cr2 N71 99.47(9) . . ?
O60 Cr2 N47 81.56(8) . . ?
O56 Cr2 N47 165.55(8) . . ?
N71 Cr2 N47 94.64(9) . . ?
O60 Cr2 N44 92.03(8) . . ?
O56 Cr2 N44 82.08(8) . . ?
N71 Cr2 N44 175.18(9) . . ?
N47 Cr2 N44 84.10(8) . . ?
O60 Cr2 N41 167.16(8) . . ?
O56 Cr2 N41 97.22(8) . . ?
N71 Cr2 N41 90.29(9) . . ?
N47 Cr2 N41 85.71(8) . . ?
N44 Cr2 N41 84.97(8) . . ?
C42 N41 C49 110.78(18) . . ?
C42 N41 C50 112.15(19) . . ?
C49 N41 C50 107.97(19) . . ?
C42 N41 Cr2 103.14(15) . . ?
C49 N41 Cr2 105.64(14) . . ?
C50 N41 Cr2 116.93(14) . . ?
N41 C42 C43 110.5(2) . . ?
N44 C43 C42 112.42(19) . . ?
C53 N44 C45 112.8(2) . . ?
C53 N44 C43 112.08(19) . . ?
C45 N44 C43 111.10(19) . . ?
C53 N44 Cr2 105.24(14) . . ?
C45 N44 Cr2 106.12(15) . . ?
C43 N44 Cr2 109.04(15) . . ?
N44 C45 C46 108.4(2) . . ?
N47 C46 C45 111.62(19) . . ?
C48 N47 C57 114.6(2) . . ?
C48 N47 C46 112.12(19) . . ?
C57 N47 C46 111.34(19) . . ?
C48 N47 Cr2 103.56(15) . . ?
C57 N47 Cr2 104.47(14) . . ?
C46 N47 Cr2 110.06(15) . . ?
N47 C48 C49 109.9(2) . . ?
C48 C49 N41 111.51(19) . . ?
N41 C50 C51 112.4(2) . . ?
N41 C50 C52 113.3(2) . . ?
C51 C50 C52 109.3(2) . . ?
N44 C53 C54 110.2(2) . . ?
O55 C54 O56 124.8(2) . . ?
O55 C54 C53 120.3(2) . . ?
O56 C54 C53 114.8(2) . . ?
C54 O56 Cr2 116.95(15) . . ?
N47 C57 C58 109.1(2) . . ?
O59 C58 O60 124.7(2) . . ?
O59 C58 C57 120.4(2) . . ?
O60 C58 C57 114.9(2) . . ?
C58 O60 Cr2 115.92(15) . . ?
N72 N71 Cr2 125.92(19) . . ?
N73 N72 N71 176.5(3) . . ?

loop_
_geom_bond_atom_site_label_1
_geom_bond_atom_site_label_2
_geom_bond_distance
_geom_bond_site_symmetry_2
_geom_bond_publ_flag
Cr1 O20 1.9514(16) . ?
Cr1 O16 1.9642(16) . ?
Cr1 N31 2.021(2) . ?
Cr1 N7 2.067(2) . ?
Cr1 N4 2.073(2) . ?
Cr1 N1 2.1249(19) . ?
N1 C9 1.505(3) . ?
N1 C2 1.521(3) . ?
N1 C10 1.524(3) . ?
C2 C3 1.525(3) . ?
C3 N4 1.496(3) . ?
N4 C13 1.487(3) . ?
N4 C5 1.515(3) . ?
C5 C6 1.520(3) . ?
C6 N7 1.490(3) . ?
N7 C17 1.492(3) . ?
N7 C8 1.508(3) . ?
C8 C9 1.514(3) . ?
C10 C12 1.529(4) . ?
C10 C11 1.539(3) . ?
C13 C14 1.533(3) . ?
C14 O15 1.223(3) . ?
C14 O16 1.305(3) . ?
C17 C18 1.533(3) . ?
C18 O19 1.224(3) . ?
C18 O20 1.298(3) . ?
N31 N32 1.200(3) . ?
N32 N33 1.158(3) . ?
Cr2 O60 1.9632(18) . ?
Cr2 O56 1.9636(17) . ?
Cr2 N71 1.984(2) . ?
Cr2 N47 2.058(2) . ?
Cr2 N44 2.073(2) . ?
Cr2 N41 2.132(2) . ?
N41 C42 1.500(3) . ?
N41 C49 1.522(3) . ?
N41 C50 1.527(3) . ?
C42 C43 1.521(4) . ?
C43 N44 1.502(3) . ?
N44 C53 1.488(3) . ?
N44 C45 1.499(3) . ?
C45 C46 1.526(4) . ?
C46 N47 1.504(3) . ?
N47 C48 1.491(3) . ?
N47 C57 1.492(3) . ?
C48 C49 1.516(4) . ?
C50 C51 1.528(3) . ?
C50 C52 1.531(4) . ?
C53 C54 1.529(3) . ?
C54 O55 1.225(3) . ?
C54 O56 1.297(3) . ?
C57 C58 1.527(4) . ?
C58 O59 1.225(3) . ?
C58 O60 1.298(3) . ?
N71 N72 1.197(3) . ?
N72 N73 1.143(3) . ?
